data_1543973
loop_
_publ_author_name
'Hai-Juan Du'
'Li-Wei Mi'
'Zhong-Cheng Yue'
'Yun-Yin Niu'
'Hong-Wei Hou'

_publ_section_title
;
 Templated fabrication, isomer recognition of series of
 1,1'-(alkane-1,omega-diyl)-bis(3-methylimidazolium)-induced
 polyoxometalates (omega = 1-11)
;
_journal_name_full 'Inorganica Chimica Acta'
_journal_page_first 418
_journal_page_last 426
_journal_paper_doi 10.1016/j.ica.2013.09.050
_journal_volume 409B
_journal_year 2014
_chemical_formula_moiety 'Mo8 O26, H2 O, 2(C16 H28 N4)'
_chemical_formula_sum 'C24 H46 Mo8 N6 O27'
_chemical_formula_weight 1618.19
_space_group_crystal_system triclinic
_space_group_IT_number 2
_space_group_name_Hall '-P 1'
_space_group_name_H-M_alt 'P -1'
_symmetry_space_group_name_Hall '-P 1'
_symmetry_space_group_name_H-M 'P -1'
_atom_sites_solution_hydrogens geom
_atom_sites_solution_primary direct
_atom_sites_solution_secondary difmap
_cell_angle_alpha 83.584(4)
_cell_angle_beta 84.439(4)
_cell_angle_gamma 71.601(5)
_cell_formula_units_Z 2
_cell_length_a 10.1983(5)
_cell_length_b 11.6038(6)
_cell_length_c 20.4333(9)
_cell_measurement_reflns_used 6830
_cell_measurement_temperature 291.15
_cell_measurement_theta_max 26.3105
_cell_measurement_theta_min 3.0018
_cell_volume 2275.2(2)
_computing_cell_refinement
;
CrysAlisPro, Oxford Diffraction Ltd.,
Version 1.171.34.40 (release 27-08-2010 CrysAlis171 .NET)
(compiled Aug 27 2010,11:50:40)
;
_computing_data_collection
;
CrysAlisPro, Oxford Diffraction Ltd.,
Version 1.171.34.40 (release 27-08-2010 CrysAlis171 .NET)
(compiled Aug 27 2010,11:50:40)
;
_computing_data_reduction
;
CrysAlisPro, Oxford Diffraction Ltd.,
Version 1.171.34.40 (release 27-08-2010 CrysAlis171 .NET)
(compiled Aug 27 2010,11:50:40)
;
_computing_molecular_graphics
;
O. V. Dolomanov, L. J. Bourhis, R. J. Gildea, J. A. K. Howard and H. Puschmann,
OLEX2: a complete structure solution, refinement and analysis program.
J. Appl. Cryst. (2009). 42, 339-341.
;
_computing_publication_material
;
O. V. Dolomanov, L. J. Bourhis, R. J. Gildea, J. A. K. Howard and H. Puschmann,
OLEX2: a complete structure solution, refinement and analysis program.
J. Appl. Cryst. (2009). 42, 339-341.
;
_computing_structure_refinement 'SHELXL-97 (Sheldrick, 1997)'
_computing_structure_solution 'A short history of SHELX (Sheldrick, 2007)'
_diffrn_ambient_temperature 291.15
_diffrn_detector_area_resol_mean 16.2312
_diffrn_measured_fraction_theta_full 0.998
_diffrn_measured_fraction_theta_max 0.998
_diffrn_measurement_details
;
  1 omega  -42.00   -9.00   0.5000    2.0000
omega____ theta____ kappa____ phi______ frames
    -      -17.2104  101.0000  132.0000 66

  2 omega   16.00   62.00   0.5000    2.0000
omega____ theta____ kappa____ phi______ frames
    -       19.7885 -101.0000 -132.0000 92

  3 omega    4.00   49.00   0.5000    2.0000
omega____ theta____ kappa____ phi______ frames
    -       19.7885  -77.0000  -30.0000 90

  4 omega   36.00   91.00   0.5000    2.0000
omega____ theta____ kappa____ phi______ frames
    -       19.7885   37.0000  -60.0000 110

  5 omega  -47.00   93.00   0.5000    2.0000
omega____ theta____ kappa____ phi______ frames
    -       19.7885    0.0000  -90.0000 280

  6 omega   -7.00   68.00   0.5000    2.0000
omega____ theta____ kappa____ phi______ frames
    -       19.7885   77.0000   90.0000 150
;
_diffrn_measurement_device_type 'Xcalibur, Eos, Gemini'
_diffrn_measurement_method '\w scans'
_diffrn_orient_matrix_UB_11 -0.0567639000
_diffrn_orient_matrix_UB_12 -0.0198002000
_diffrn_orient_matrix_UB_13 -0.0055284000
_diffrn_orient_matrix_UB_21 0.0004426000
_diffrn_orient_matrix_UB_22 -0.0271342000
_diffrn_orient_matrix_UB_23 0.0328861000
_diffrn_orient_matrix_UB_31 -0.0466175000
_diffrn_orient_matrix_UB_32 0.0552487000
_diffrn_orient_matrix_UB_33 0.0106489000
_diffrn_radiation_monochromator graphite
_diffrn_radiation_type 'Mo K\a'
_diffrn_radiation_wavelength 0.7107
_diffrn_reflns_av_R_equivalents 0.0322
_diffrn_reflns_av_unetI/netI 0.0548
_diffrn_reflns_limit_h_max 12
_diffrn_reflns_limit_h_min -12
_diffrn_reflns_limit_k_max 14
_diffrn_reflns_limit_k_min -14
_diffrn_reflns_limit_l_max 25
_diffrn_reflns_limit_l_min -25
_diffrn_reflns_number 17052
_diffrn_reflns_theta_full 26.37
_diffrn_reflns_theta_max 26.37
_diffrn_reflns_theta_min 3.01
_diffrn_source 'Enhance (Mo) X-ray Source'
_exptl_absorpt_coefficient_mu 2.224
_exptl_absorpt_correction_T_max 1.00000
_exptl_absorpt_correction_T_min 0.76652
_exptl_absorpt_correction_type multi-scan
_exptl_absorpt_process_details
;
CrysAlisPro, Oxford Diffraction Ltd.,
Version 1.171.34.40 (release 27-08-2010 CrysAlis171 .NET)
(compiled Aug 27 2010,11:50:40)
Empirical absorption correction using spherical harmonics,
 implemented in SCALE3 ABSPACK scaling algorithm.
;
_exptl_crystal_density_diffrn 2.362
_exptl_crystal_density_method 'not measured'
_exptl_crystal_F_000 1568
_exptl_crystal_size_max 0.25
_exptl_crystal_size_mid 0.20
_exptl_crystal_size_min 0.20
_refine_diff_density_max 0.776
_refine_diff_density_min -0.822
_refine_diff_density_rms 0.143
_refine_ls_extinction_method none
_refine_ls_goodness_of_fit_ref 1.045
_refine_ls_hydrogen_treatment mixed
_refine_ls_matrix_type full
_refine_ls_number_parameters 595
_refine_ls_number_reflns 9286
_refine_ls_number_restraints 3
_refine_ls_restrained_S_all 1.044
_refine_ls_R_factor_all 0.0611
_refine_ls_R_factor_gt 0.0409
_refine_ls_shift/su_max 0.001
_refine_ls_shift/su_mean 0.000
_refine_ls_structure_factor_coef Fsqd
_refine_ls_weighting_details 'calc w=1/[\s^2^(Fo^2^)+(0.0413P)^2^+0.0288P] where P=(Fo^2^+2Fc^2^)/3'
_refine_ls_weighting_scheme calc
_refine_ls_wR_factor_gt 0.0937
_refine_ls_wR_factor_ref 0.1110
_reflns_number_gt 6543
_reflns_number_total 9286
_reflns_threshold_expression >2sigma(I)
_cod_data_source_file ICA-2014-409B-418-426-8.cif
_cod_data_source_block 8
_cod_depositor_comments
;
The following automatic conversions were performed:

'_journal_paper_doi' value
'http://dx.doi.org/10.1016/j.ica.2013.09.050' was changed to
'10.1016/j.ica.2013.09.050'.

Automatic conversion script
Id: cif_fix_values 6433 2018-09-21 13:16:33Z andrius 
;
_cod_database_code 1543973

loop_
_space_group_symop_id
_space_group_symop_operation_xyz
1 'x, y, z'
2 '-x, -y, -z'

loop_
_atom_site_label
_atom_site_type_symbol
_atom_site_fract_x
_atom_site_fract_y
_atom_site_fract_z
_atom_site_U_iso_or_equiv
_atom_site_adp_type
_atom_site_occupancy
_atom_site_symmetry_multiplicity
_atom_site_calc_flag
_atom_site_refinement_flags
_atom_site_disorder_assembly
_atom_site_disorder_group
Mo1 Mo 0.48270(4) 0.61044(4) 0.18971(2) 0.02087(11) Uani 1 1 d . . .
Mo2 Mo 0.15864(4) 0.82311(4) 0.15668(2) 0.02384(12) Uani 1 1 d . . .
Mo3 Mo 0.21328(4) 0.73837(4) 0.31002(2) 0.02358(12) Uani 1 1 d . . .
Mo4 Mo 0.21303(5) 0.53980(4) 0.13226(2) 0.02473(12) Uani 1 1 d . . .
Mo5 Mo 0.27097(5) 0.45603(4) 0.28671(2) 0.02587(12) Uani 1 1 d . . .
Mo6 Mo 0.53986(5) 0.52565(4) 0.34209(2) 0.02735(12) Uani 1 1 d . . .
Mo7 Mo 0.42411(5) 0.89181(4) 0.21612(2) 0.02584(12) Uani 1 1 d . . .
Mo8 Mo 0.48008(5) 0.81041(4) 0.37281(2) 0.03154(13) Uani 1 1 d . . .
O1 O 0.4447(4) 0.8832(4) 0.4428(2) 0.0510(12) Uani 1 1 d . . .
O2 O 0.0409(4) 0.5633(3) 0.15399(19) 0.0361(9) Uani 1 1 d . . .
O3 O 0.2443(4) 0.4637(3) 0.06289(18) 0.0384(10) Uani 1 1 d . . .
O4 O 0.2900(4) 0.4109(3) 0.19858(17) 0.0293(8) Uani 1 1 d . . .
O5 O 0.3973(3) 0.7785(3) 0.15496(16) 0.0229(8) Uani 1 1 d . . .
O6 O 0.4985(4) 0.6440(3) 0.40349(18) 0.0370(9) Uani 1 1 d . . .
O7 O 0.1982(3) 0.7037(3) 0.09556(16) 0.0282(8) Uani 1 1 d . . .
O8 O 0.2965(3) 0.5702(3) 0.34521(16) 0.0271(8) Uani 1 1 d . . .
O9 O 0.0973(4) 0.4810(3) 0.30571(19) 0.0386(10) Uani 1 1 d . . .
O10 O 0.6538(3) 0.5934(3) 0.17260(18) 0.0319(9) Uani 1 1 d . . .
O11 O 0.4908(3) 0.4783(3) 0.25891(17) 0.0266(8) Uani 1 1 d . . .
O12 O 0.2065(3) 0.8687(3) 0.24029(17) 0.0259(8) Uani 1 1 d . . .
O13 O -0.0095(3) 0.8341(3) 0.18129(18) 0.0305(9) Uani 1 1 d . . .
O14 O 0.4368(3) 0.5400(3) 0.12777(17) 0.0273(8) Uani 1 1 d . . .
O15 O 0.2578(4) 0.8056(3) 0.37278(17) 0.0343(9) Uani 1 1 d . . .
O16 O 0.4030(4) 0.9342(3) 0.30381(18) 0.0333(9) Uani 1 1 d . . .
O17 O 0.7103(4) 0.5078(3) 0.31991(19) 0.0383(10) Uani 1 1 d . . .
O18 O 0.5986(4) 0.8607(3) 0.19934(19) 0.0352(9) Uani 1 1 d . . .
O19 O 0.0430(4) 0.7537(3) 0.32600(18) 0.0362(9) Uani 1 1 d . . .
O20 O 0.6501(4) 0.7959(3) 0.3515(2) 0.0453(11) Uani 1 1 d . . .
O21 O 0.2437(3) 0.6418(3) 0.22271(16) 0.0243(8) Uani 1 1 d . . .
O22 O 0.3531(4) 1.0280(3) 0.17368(19) 0.0386(10) Uani 1 1 d . . .
O23 O 0.4494(3) 0.7029(3) 0.27637(16) 0.0254(8) Uani 1 1 d . . .
O24 O 0.5402(4) 0.3994(3) 0.39342(19) 0.0400(10) Uani 1 1 d . . .
O25 O 0.1490(4) 0.9495(3) 0.10431(19) 0.0392(10) Uani 1 1 d . . .
O26 O 0.3496(4) 0.3196(3) 0.32721(19) 0.0396(10) Uani 1 1 d . . .
O27 O 0.8450(4) 0.6749(4) 0.2533(3) 0.0588(13) Uani 1 1 d D . .
N1 N -0.2162(5) 0.5493(4) 0.4854(2) 0.0416(12) Uani 1 1 d . . .
N2 N -0.2286(5) 0.7343(4) 0.5025(2) 0.0411(12) Uani 1 1 d . . .
N3 N 0.3379(5) 0.8565(4) 0.8214(3) 0.0461(13) Uani 1 1 d . . .
N4 N 0.3614(5) 0.7540(4) 0.9168(3) 0.0433(13) Uani 1 1 d . . .
N5 N 0.9765(6) 0.7124(5) -0.1463(3) 0.0451(13) Uani 1 1 d . . .
N6 N 0.9415(5) 0.7432(4) -0.0444(3) 0.0476(13) Uani 1 1 d . . .
C1 C -0.1185(7) 0.5831(6) 0.4431(3) 0.0522(18) Uani 1 1 d . . .
H1 H -0.0575 0.5349 0.4129 0.063 Uiso 1 1 calc R . .
C2 C -0.1268(6) 0.6975(6) 0.4530(3) 0.0487(17) Uani 1 1 d . . .
H2 H -0.0737 0.7434 0.4307 0.058 Uiso 1 1 calc R . .
C3 C -0.2814(6) 0.6421(6) 0.5200(3) 0.0455(16) Uani 1 1 d . . .
H3 H -0.3533 0.6436 0.5519 0.055 Uiso 1 1 calc R . .
C4 C -0.2753(7) 0.8521(6) 0.5306(4) 0.0594(19) Uani 1 1 d . . .
H4A H -0.3686 0.8656 0.5505 0.071 Uiso 1 1 calc R . .
H4B H -0.2776 0.9163 0.4956 0.071 Uiso 1 1 calc R . .
C5 C -0.1801(9) 0.8587(8) 0.5830(5) 0.091(3) Uani 1 1 d . . .
H5A H -0.2260 0.9310 0.6059 0.110 Uiso 1 1 calc R . .
H5B H -0.1714 0.7888 0.6150 0.110 Uiso 1 1 calc R . .
C6 C -0.0482(10) 0.8616(9) 0.5618(5) 0.096(3) Uani 1 1 d . . .
H6A H -0.0558 0.9216 0.5242 0.116 Uiso 1 1 calc R . .
H6B H 0.0035 0.7828 0.5464 0.116 Uiso 1 1 calc R . .
C7 C 0.0392(9) 0.8915(9) 0.6132(4) 0.097(3) Uani 1 1 d . . .
H7A H 0.0000 0.9771 0.6206 0.116 Uiso 1 1 calc R . .
H7B H 0.0290 0.8448 0.6547 0.116 Uiso 1 1 calc R . .
C8 C 0.1825(11) 0.8676(9) 0.5955(5) 0.120(4) Uani 1 1 d . . .
H8A H 0.1924 0.9049 0.5511 0.144 Uiso 1 1 calc R . .
H8B H 0.2237 0.7802 0.5939 0.144 Uiso 1 1 calc R . .
C9 C 0.2657(10) 0.9110(8) 0.6397(4) 0.093(3) Uani 1 1 d . . .
H9A H 0.3619 0.8867 0.6229 0.111 Uiso 1 1 calc R . .
H9B H 0.2328 0.9993 0.6370 0.111 Uiso 1 1 calc R . .
C10 C 0.2588(9) 0.8638(7) 0.7105(4) 0.080(3) Uani 1 1 d . . .
H10A H 0.2785 0.7760 0.7131 0.096 Uiso 1 1 calc R . .
H10B H 0.1654 0.8983 0.7295 0.096 Uiso 1 1 calc R . .
C11 C 0.3591(7) 0.8932(6) 0.7509(3) 0.0562(19) Uani 1 1 d . . .
H11A H 0.4533 0.8511 0.7354 0.067 Uiso 1 1 calc R . .
H11B H 0.3462 0.9801 0.7450 0.067 Uiso 1 1 calc R . .
C12 C 0.4177(6) 0.7613(5) 0.8557(3) 0.0431(15) Uani 1 1 d . . .
H12 H 0.5003 0.7079 0.8396 0.052 Uiso 1 1 calc R . .
C13 C 0.2252(7) 0.9131(6) 0.8625(4) 0.060(2) Uani 1 1 d . . .
H13 H 0.1530 0.9829 0.8512 0.071 Uiso 1 1 calc R . .
C14 C 0.2390(7) 0.8495(6) 0.9209(4) 0.058(2) Uani 1 1 d . . .
H14 H 0.1777 0.8660 0.9579 0.070 Uiso 1 1 calc R . .
C15 C 0.4166(7) 0.6610(6) 0.9695(3) 0.059(2) Uani 1 1 d . . .
H15A H 0.3806 0.5942 0.9686 0.088 Uiso 1 1 calc R . .
H15B H 0.3900 0.6951 1.0113 0.088 Uiso 1 1 calc R . .
H15C H 0.5158 0.6324 0.9635 0.088 Uiso 1 1 calc R . .
C16 C -0.2440(7) 0.4328(6) 0.4925(3) 0.0563(18) Uani 1 1 d . . .
H16A H -0.2315 0.4010 0.4501 0.084 Uiso 1 1 calc R . .
H16B H -0.3376 0.4440 0.5100 0.084 Uiso 1 1 calc R . .
H16C H -0.1813 0.3764 0.5220 0.084 Uiso 1 1 calc R . .
C17 C 1.0734(7) 0.6205(6) -0.1135(4) 0.0548(19) Uani 1 1 d . . .
H17 H 1.1414 0.5566 -0.1322 0.066 Uiso 1 1 calc R . .
C18 C 1.0528(7) 0.6390(6) -0.0506(4) 0.0567(18) Uani 1 1 d . . .
H18 H 1.1036 0.5909 -0.0166 0.068 Uiso 1 1 calc R . .
C19 C 0.8987(6) 0.7828(5) -0.1036(3) 0.0438(15) Uani 1 1 d . . .
H19 H 0.8237 0.8510 -0.1135 0.053 Uiso 1 1 calc R . .
C20 C 0.8865(9) 0.8062(8) 0.0167(4) 0.079(2) Uani 1 1 d . . .
H20A H 0.9589 0.7836 0.0475 0.094 Uiso 1 1 calc R . .
H20B H 0.8623 0.8936 0.0057 0.094 Uiso 1 1 calc R . .
C21 C 0.7656(10) 0.7775(9) 0.0488(4) 0.096(3) Uani 1 1 d . . .
H21A H 0.7525 0.8023 0.0934 0.116 Uiso 1 1 calc R . .
H21B H 0.7853 0.6897 0.0522 0.116 Uiso 1 1 calc R . .
C22 C 0.6306(8) 0.8349(8) 0.0159(4) 0.077(2) Uani 1 1 d . . .
H22A H 0.5616 0.8008 0.0388 0.093 Uiso 1 1 calc R . .
H22B H 0.6440 0.8118 -0.0291 0.093 Uiso 1 1 calc R . .
C23 C 0.5733(7) 0.9730(8) 0.0138(4) 0.073(2) Uani 1 1 d . . .
H23A H 0.6371 1.0080 -0.0133 0.088 Uiso 1 1 calc R . .
H23B H 0.5685 0.9973 0.0581 0.088 Uiso 1 1 calc R . .
C24 C 0.9594(9) 0.7277(7) -0.2174(3) 0.075(2) Uani 1 1 d . . .
H24A H 1.0479 0.7174 -0.2410 0.113 Uiso 1 1 calc R . .
H24B H 0.8985 0.8079 -0.2290 0.113 Uiso 1 1 calc R . .
H24C H 0.9205 0.6679 -0.2288 0.113 Uiso 1 1 calc R . .
H27A H 0.924(4) 0.682(6) 0.242(4) 0.113 Uiso 1 1 d D . .
H27B H 0.794(6) 0.738(4) 0.271(4) 0.113 Uiso 1 1 d D . .

loop_
_atom_site_aniso_label
_atom_site_aniso_U_11
_atom_site_aniso_U_22
_atom_site_aniso_U_33
_atom_site_aniso_U_23
_atom_site_aniso_U_13
_atom_site_aniso_U_12
Mo1 0.0160(2) 0.0229(2) 0.0224(2) -0.00152(18) 0.00011(18) -0.00462(18)
Mo2 0.0195(2) 0.0233(2) 0.0270(3) 0.00123(19) -0.00588(19) -0.00403(18)
Mo3 0.0178(2) 0.0289(2) 0.0226(2) -0.00361(19) 0.00096(19) -0.00543(19)
Mo4 0.0219(2) 0.0273(2) 0.0255(3) -0.00379(19) -0.0041(2) -0.00694(19)
Mo5 0.0248(2) 0.0293(2) 0.0253(3) 0.00134(19) -0.0023(2) -0.0119(2)
Mo6 0.0233(2) 0.0299(3) 0.0289(3) 0.0031(2) -0.0089(2) -0.0081(2)
Mo7 0.0230(2) 0.0238(2) 0.0315(3) -0.00042(19) -0.0049(2) -0.00794(19)
Mo8 0.0279(3) 0.0358(3) 0.0325(3) -0.0084(2) -0.0068(2) -0.0088(2)
O1 0.051(3) 0.059(3) 0.046(3) -0.023(2) -0.010(2) -0.014(2)
O2 0.0230(19) 0.039(2) 0.048(3) -0.0075(19) -0.0039(19) -0.0103(17)
O3 0.041(2) 0.041(2) 0.033(2) -0.0102(18) -0.0054(19) -0.0092(19)
O4 0.029(2) 0.0285(19) 0.030(2) -0.0010(16) -0.0041(17) -0.0074(16)
O5 0.0194(17) 0.0232(17) 0.0254(19) -0.0018(14) -0.0006(15) -0.0060(14)
O6 0.040(2) 0.044(2) 0.028(2) -0.0038(17) -0.0108(18) -0.0129(19)
O7 0.0279(19) 0.0312(19) 0.026(2) -0.0029(16) -0.0069(16) -0.0079(16)
O8 0.0247(18) 0.035(2) 0.0216(19) 0.0001(15) -0.0030(16) -0.0086(16)
O9 0.030(2) 0.049(2) 0.040(2) -0.0064(19) 0.0028(19) -0.0172(19)
O10 0.0194(18) 0.037(2) 0.037(2) -0.0041(17) 0.0026(17) -0.0066(16)
O11 0.0232(18) 0.0263(18) 0.031(2) -0.0017(15) -0.0036(16) -0.0084(15)
O12 0.0219(18) 0.0236(17) 0.030(2) -0.0021(15) -0.0017(16) -0.0039(15)
O13 0.0185(18) 0.032(2) 0.040(2) -0.0019(17) -0.0034(17) -0.0066(16)
O14 0.0246(19) 0.0321(19) 0.0251(19) -0.0058(16) -0.0017(16) -0.0074(16)
O15 0.033(2) 0.042(2) 0.029(2) -0.0119(17) -0.0009(18) -0.0095(18)
O16 0.032(2) 0.032(2) 0.036(2) -0.0073(17) -0.0021(18) -0.0092(17)
O17 0.024(2) 0.044(2) 0.047(3) 0.0059(19) -0.0108(19) -0.0115(18)
O18 0.025(2) 0.043(2) 0.039(2) -0.0028(18) -0.0009(18) -0.0136(18)
O19 0.024(2) 0.049(2) 0.034(2) -0.0031(18) 0.0018(18) -0.0103(18)
O20 0.033(2) 0.051(2) 0.055(3) -0.005(2) -0.008(2) -0.0139(19)
O21 0.0209(17) 0.0267(18) 0.0235(19) 0.0009(15) -0.0029(15) -0.0053(15)
O22 0.039(2) 0.029(2) 0.048(3) 0.0066(18) -0.012(2) -0.0104(18)
O23 0.0206(18) 0.0264(18) 0.026(2) -0.0019(15) -0.0044(16) -0.0026(15)
O24 0.038(2) 0.047(2) 0.038(2) 0.0087(19) -0.0120(19) -0.0185(19)
O25 0.044(2) 0.032(2) 0.042(2) 0.0124(18) -0.012(2) -0.0140(18)
O26 0.046(2) 0.034(2) 0.044(2) 0.0071(18) -0.010(2) -0.0218(19)
O27 0.042(3) 0.068(3) 0.067(4) -0.016(3) 0.004(3) -0.017(3)
N1 0.042(3) 0.052(3) 0.032(3) 0.000(2) -0.009(2) -0.016(3)
N2 0.039(3) 0.052(3) 0.034(3) -0.002(2) -0.009(2) -0.014(3)
N3 0.047(3) 0.036(3) 0.058(4) -0.001(3) -0.014(3) -0.014(3)
N4 0.033(3) 0.043(3) 0.049(3) -0.006(3) 0.007(3) -0.007(2)
N5 0.050(3) 0.050(3) 0.043(3) -0.014(3) 0.000(3) -0.025(3)
N6 0.044(3) 0.052(3) 0.039(3) -0.009(3) -0.014(3) 0.000(3)
C1 0.037(4) 0.077(5) 0.033(4) -0.008(3) -0.003(3) -0.002(4)
C2 0.039(4) 0.075(5) 0.029(3) 0.009(3) 0.003(3) -0.020(3)
C3 0.037(3) 0.063(4) 0.036(4) -0.007(3) -0.001(3) -0.014(3)
C4 0.049(4) 0.051(4) 0.077(5) -0.014(4) -0.010(4) -0.009(3)
C5 0.069(6) 0.101(7) 0.117(8) -0.054(6) -0.003(6) -0.031(5)
C6 0.076(6) 0.107(7) 0.113(8) -0.007(6) -0.009(6) -0.038(6)
C7 0.062(6) 0.161(9) 0.072(6) -0.014(6) -0.009(5) -0.039(6)
C8 0.128(10) 0.144(9) 0.104(8) -0.006(7) -0.055(8) -0.053(8)
C9 0.122(8) 0.092(6) 0.089(7) 0.016(5) -0.047(6) -0.065(6)
C10 0.117(7) 0.062(5) 0.080(6) 0.012(4) -0.038(5) -0.052(5)
C11 0.065(5) 0.042(4) 0.069(5) 0.015(3) -0.033(4) -0.024(3)
C12 0.035(3) 0.035(3) 0.051(4) -0.005(3) 0.001(3) 0.001(3)
C13 0.038(4) 0.041(4) 0.095(6) -0.020(4) -0.021(4) 0.005(3)
C14 0.040(4) 0.051(4) 0.071(5) -0.016(4) 0.011(4) 0.003(3)
C15 0.051(4) 0.055(4) 0.057(5) -0.001(4) 0.010(4) -0.004(3)
C16 0.060(5) 0.062(4) 0.052(4) -0.009(4) -0.019(4) -0.020(4)
C17 0.039(4) 0.048(4) 0.080(5) -0.029(4) -0.007(4) -0.007(3)
C18 0.047(4) 0.054(4) 0.069(5) 0.002(4) -0.025(4) -0.010(3)
C19 0.040(4) 0.038(3) 0.048(4) -0.006(3) -0.015(3) -0.001(3)
C20 0.080(6) 0.107(6) 0.045(5) -0.013(4) -0.019(4) -0.019(5)
C21 0.104(8) 0.133(8) 0.049(5) -0.005(5) 0.008(6) -0.034(7)
C22 0.057(5) 0.116(7) 0.057(5) -0.012(5) 0.009(4) -0.027(5)
C23 0.054(5) 0.125(7) 0.050(5) -0.010(5) 0.003(4) -0.044(5)
C24 0.094(6) 0.105(6) 0.045(5) -0.008(4) 0.008(5) -0.059(5)

loop_
_atom_type_symbol
_atom_type_description
_atom_type_scat_dispersion_real
_atom_type_scat_dispersion_imag
_atom_type_scat_source
C C 0.0033 0.0016 'International Tables Vol C Tables 4.2.6.8 and 6.1.1.4'
H H 0.0000 0.0000 'International Tables Vol C Tables 4.2.6.8 and 6.1.1.4'
N N 0.0061 0.0033 'International Tables Vol C Tables 4.2.6.8 and 6.1.1.4'
O O 0.0106 0.0060 'International Tables Vol C Tables 4.2.6.8 and 6.1.1.4'
Mo Mo -1.6832 0.6857 'International Tables Vol C Tables 4.2.6.8 and 6.1.1.4'

loop_
_geom_angle_atom_site_label_1
_geom_angle_atom_site_label_2
_geom_angle_atom_site_label_3
_geom_angle
_geom_angle_site_symmetry_1
_geom_angle_site_symmetry_3
O5 Mo1 Mo6 124.58(9) . .
O5 Mo1 O11 149.70(13) . .
O5 Mo1 O21 77.84(12) . .
O5 Mo1 O23 78.81(13) . .
O10 Mo1 Mo6 89.78(13) . .
O10 Mo1 O5 101.82(15) . .
O10 Mo1 O11 100.98(16) . .
O10 Mo1 O14 105.02(17) . .
O10 Mo1 O21 174.85(15) . .
O10 Mo1 O23 99.30(16) . .
O11 Mo1 Mo6 36.08(10) . .
O11 Mo1 O21 77.66(12) . .
O11 Mo1 O23 78.03(13) . .
O14 Mo1 Mo6 132.07(11) . .
O14 Mo1 O5 97.10(15) . .
O14 Mo1 O11 95.99(15) . .
O14 Mo1 O21 80.10(13) . .
O14 Mo1 O23 155.66(14) . .
O21 Mo1 Mo6 86.26(8) . .
O23 Mo1 Mo6 45.78(9) . .
O23 Mo1 O21 75.57(12) . .
O5 Mo2 O21 72.36(11) . .
O7 Mo2 O5 84.85(13) . .
O7 Mo2 O12 146.67(14) . .
O7 Mo2 O21 77.36(13) . .
O12 Mo2 O5 71.29(12) . .
O12 Mo2 O21 73.46(12) . .
O13 Mo2 O5 162.66(15) . .
O13 Mo2 O7 100.68(16) . .
O13 Mo2 O12 96.48(16) . .
O13 Mo2 O21 92.66(14) . .
O25 Mo2 O5 90.19(15) . .
O25 Mo2 O7 100.31(17) . .
O25 Mo2 O12 102.64(17) . .
O25 Mo2 O13 104.78(18) . .
O25 Mo2 O21 162.50(16) . .
O8 Mo3 O21 78.34(13) . .
O8 Mo3 O23 77.60(13) . .
O12 Mo3 O8 149.59(13) . .
O12 Mo3 O21 78.42(13) . .
O12 Mo3 O23 77.79(12) . .
O15 Mo3 O8 96.18(16) . .
O15 Mo3 O12 97.78(16) . .
O15 Mo3 O21 157.42(15) . .
O15 Mo3 O23 81.95(14) . .
O19 Mo3 O8 100.83(16) . .
O19 Mo3 O12 101.29(16) . .
O19 Mo3 O15 105.38(18) . .
O19 Mo3 O21 97.18(16) . .
O19 Mo3 O23 172.66(15) . .
O21 Mo3 O23 75.48(12) . .
O2 Mo4 O4 99.06(17) . .
O2 Mo4 O7 97.35(16) . .
O2 Mo4 O14 163.85(15) . .
O2 Mo4 O21 93.09(15) . .
O3 Mo4 O2 104.82(19) . .
O3 Mo4 O4 102.00(16) . .
O3 Mo4 O7 101.59(16) . .
O3 Mo4 O14 91.30(15) . .
O3 Mo4 O21 162.09(16) . .
O4 Mo4 O7 146.61(15) . .
O4 Mo4 O14 78.20(14) . .
O4 Mo4 O21 75.20(13) . .
O7 Mo4 O14 77.99(13) . .
O7 Mo4 O21 75.07(13) . .
O14 Mo4 O21 70.79(11) . .
O4 Mo5 O8 146.06(14) . .
O4 Mo5 O11 82.96(13) . .
O4 Mo5 O21 76.83(13) . .
O8 Mo5 O11 72.35(12) . .
O8 Mo5 O21 73.52(13) . .
O9 Mo5 O4 101.46(17) . .
O9 Mo5 O8 97.29(16) . .
O9 Mo5 O11 164.80(15) . .
O9 Mo5 O21 95.08(15) . .
O21 Mo5 O11 71.58(11) . .
O26 Mo5 O4 100.52(16) . .
O26 Mo5 O8 101.58(17) . .
O26 Mo5 O9 105.03(18) . .
O26 Mo5 O11 88.23(15) . .
O26 Mo5 O21 159.80(15) . .
O6 Mo6 Mo1 119.45(11) . .
O6 Mo6 O8 83.96(14) . .
O6 Mo6 O11 146.75(15) . .
O6 Mo6 O23 78.30(14) . .
O8 Mo6 Mo1 78.89(8) . .
O11 Mo6 Mo1 35.18(9) . .
O11 Mo6 O8 71.47(12) . .
O11 Mo6 O23 72.83(13) . .
O17 Mo6 Mo1 86.91(13) . .
O17 Mo6 O6 102.07(18) . .
O17 Mo6 O8 165.74(16) . .
O17 Mo6 O11 97.62(17) . .
O17 Mo6 O23 97.17(15) . .
O23 Mo6 Mo1 41.17(8) . .
O23 Mo6 O8 71.18(12) . .
O24 Mo6 Mo1 135.12(13) . .
O24 Mo6 O6 100.55(17) . .
O24 Mo6 O8 86.48(15) . .
O24 Mo6 O11 99.94(17) . .
O24 Mo6 O17 104.84(18) . .
O24 Mo6 O23 157.64(16) . .
O5 Mo7 O12 71.10(12) . .
O5 Mo7 O23 72.46(12) . .
O12 Mo7 O23 71.47(11) . .
O16 Mo7 O5 145.95(14) . .
O16 Mo7 O12 83.66(14) . .
O16 Mo7 O23 78.14(13) . .
O18 Mo7 O5 96.63(15) . .
O18 Mo7 O12 162.16(14) . .
O18 Mo7 O16 101.65(17) . .
O18 Mo7 O23 92.77(15) . .
O22 Mo7 O5 100.40(16) . .
O22 Mo7 O12 90.36(16) . .
O22 Mo7 O16 102.28(17) . .
O22 Mo7 O18 104.90(18) . .
O22 Mo7 O23 161.73(16) . .
O1 Mo8 O6 103.84(18) . .
O1 Mo8 O15 92.25(17) . .
O1 Mo8 O16 105.19(18) . .
O1 Mo8 O20 104.5(2) . .
O6 Mo8 O15 77.90(15) . .
O6 Mo8 O16 141.88(16) . .
O16 Mo8 O15 76.79(15) . .
O20 Mo8 O6 98.96(17) . .
O20 Mo8 O15 163.23(17) . .
O20 Mo8 O16 97.16(18) . .
Mo5 O4 Mo4 116.16(16) . .
Mo1 O5 Mo2 110.62(14) . .
Mo1 O5 Mo7 109.24(16) . .
Mo7 O5 Mo2 103.95(12) . .
Mo6 O6 Mo8 119.55(19) . .
Mo2 O7 Mo4 116.20(17) . .
Mo3 O8 Mo5 110.53(17) . .
Mo3 O8 Mo6 109.52(15) . .
Mo5 O8 Mo6 103.49(13) . .
Mo1 O11 Mo5 111.13(15) . .
Mo1 O11 Mo6 108.74(15) . .
Mo6 O11 Mo5 103.37(13) . .
Mo2 O12 Mo7 104.56(13) . .
Mo3 O12 Mo2 109.90(16) . .
Mo3 O12 Mo7 110.50(15) . .
Mo1 O14 Mo4 116.97(15) . .
Mo3 O15 Mo8 119.07(16) . .
Mo7 O16 Mo8 119.05(16) . .
Mo1 O21 Mo4 92.13(10) . .
Mo2 O21 Mo1 96.37(11) . .
Mo2 O21 Mo4 86.60(11) . .
Mo2 O21 Mo5 164.91(16) . .
Mo3 O21 Mo1 103.30(14) . .
Mo3 O21 Mo2 91.72(11) . .
Mo3 O21 Mo4 164.57(16) . .
Mo3 O21 Mo5 91.32(12) . .
Mo5 O21 Mo1 97.30(11) . .
Mo5 O21 Mo4 86.54(10) . .
Mo1 O23 Mo3 105.63(14) . .
Mo1 O23 Mo6 93.05(11) . .
Mo1 O23 Mo7 92.53(12) . .
Mo6 O23 Mo3 98.57(12) . .
Mo6 O23 Mo7 161.72(17) . .
Mo7 O23 Mo3 96.65(11) . .
H27A O27 H27B 110(3) . .
C1 N1 C16 127.5(5) . .
C3 N1 C1 107.5(5) . .
C3 N1 C16 125.0(5) . .
C2 N2 C4 127.5(5) . .
C3 N2 C2 107.3(5) . .
C3 N2 C4 125.2(5) . .
C12 N3 C11 126.6(5) . .
C12 N3 C13 108.1(6) . .
C13 N3 C11 125.3(6) . .
C12 N4 C14 107.6(6) . .
C12 N4 C15 126.2(5) . .
C14 N4 C15 126.2(5) . .
C17 N5 C24 126.4(6) . .
C19 N5 C17 108.5(6) . .
C19 N5 C24 125.1(6) . .
C18 N6 C20 127.0(6) . .
C19 N6 C18 107.3(5) . .
C19 N6 C20 125.5(5) . .
N1 C1 H1 125.9 . .
C2 C1 N1 108.1(5) . .
C2 C1 H1 125.9 . .
N2 C2 H2 126.4 . .
C1 C2 N2 107.1(5) . .
C1 C2 H2 126.4 . .
N1 C3 N2 109.9(5) . .
N1 C3 H3 125.0 . .
N2 C3 H3 125.0 . .
N2 C4 H4A 109.2 . .
N2 C4 H4B 109.2 . .
N2 C4 C5 111.9(6) . .
H4A C4 H4B 107.9 . .
C5 C4 H4A 109.2 . .
C5 C4 H4B 109.2 . .
C4 C5 H5A 107.9 . .
C4 C5 H5B 107.9 . .
H5A C5 H5B 107.2 . .
C6 C5 C4 117.7(8) . .
C6 C5 H5A 107.9 . .
C6 C5 H5B 107.9 . .
C5 C6 H6A 108.0 . .
C5 C6 H6B 108.0 . .
C5 C6 C7 117.4(8) . .
H6A C6 H6B 107.2 . .
C7 C6 H6A 108.0 . .
C7 C6 H6B 108.0 . .
C6 C7 H7A 108.3 . .
C6 C7 H7B 108.3 . .
H7A C7 H7B 107.4 . .
C8 C7 C6 116.1(8) . .
C8 C7 H7A 108.3 . .
C8 C7 H7B 108.3 . .
C7 C8 H8A 108.0 . .
C7 C8 H8B 108.0 . .
C7 C8 C9 117.1(9) . .
H8A C8 H8B 107.3 . .
C9 C8 H8A 108.0 . .
C9 C8 H8B 108.0 . .
C8 C9 H9A 108.6 . .
C8 C9 H9B 108.6 . .
H9A C9 H9B 107.5 . .
C10 C9 C8 114.8(8) . .
C10 C9 H9A 108.6 . .
C10 C9 H9B 108.6 . .
C9 C10 H10A 108.9 . .
C9 C10 H10B 108.9 . .
C9 C10 C11 113.3(7) . .
H10A C10 H10B 107.7 . .
C11 C10 H10A 108.9 . .
C11 C10 H10B 108.9 . .
N3 C11 C10 111.1(6) . .
N3 C11 H11A 109.4 . .
N3 C11 H11B 109.4 . .
C10 C11 H11A 109.4 . .
C10 C11 H11B 109.4 . .
H11A C11 H11B 108.0 . .
N3 C12 N4 109.3(5) . .
N3 C12 H12 125.4 . .
N4 C12 H12 125.4 . .
N3 C13 H13 126.3 . .
C14 C13 N3 107.4(6) . .
C14 C13 H13 126.3 . .
N4 C14 H14 126.2 . .
C13 C14 N4 107.6(6) . .
C13 C14 H14 126.2 . .
N4 C15 H15A 109.5 . .
N4 C15 H15B 109.5 . .
N4 C15 H15C 109.5 . .
H15A C15 H15B 109.5 . .
H15A C15 H15C 109.5 . .
H15B C15 H15C 109.5 . .
N1 C16 H16A 109.5 . .
N1 C16 H16B 109.5 . .
N1 C16 H16C 109.5 . .
H16A C16 H16B 109.5 . .
H16A C16 H16C 109.5 . .
H16B C16 H16C 109.5 . .
N5 C17 H17 126.3 . .
C18 C17 N5 107.3(6) . .
C18 C17 H17 126.3 . .
N6 C18 H18 126.4 . .
C17 C18 N6 107.2(6) . .
C17 C18 H18 126.4 . .
N5 C19 N6 109.7(5) . .
N5 C19 H19 125.2 . .
N6 C19 H19 125.2 . .
N6 C20 H20A 108.9 . .
N6 C20 H20B 108.9 . .
H20A C20 H20B 107.7 . .
C21 C20 N6 113.6(7) . .
C21 C20 H20A 108.9 . .
C21 C20 H20B 108.9 . .
C20 C21 H21A 108.1 . .
C20 C21 H21B 108.1 . .
C20 C21 C22 116.6(7) . .
H21A C21 H21B 107.3 . .
C22 C21 H21A 108.1 . .
C22 C21 H21B 108.1 . .
C21 C22 H22A 108.3 . .
C21 C22 H22B 108.3 . .
C21 C22 C23 115.7(8) . .
H22A C22 H22B 107.4 . .
C23 C22 H22A 108.3 . .
C23 C22 H22B 108.3 . .
C22 C23 C23 113.9(9) . 2_675
C22 C23 H23A 108.8 . .
C22 C23 H23B 108.8 . .
C23 C23 H23A 108.8 2_675 .
C23 C23 H23B 108.8 2_675 .
H23A C23 H23B 107.7 . .
N5 C24 H24A 109.5 . .
N5 C24 H24B 109.5 . .
N5 C24 H24C 109.5 . .
H24A C24 H24B 109.5 . .
H24A C24 H24C 109.5 . .
H24B C24 H24C 109.5 . .

loop_
_geom_bond_atom_site_label_1
_geom_bond_atom_site_label_2
_geom_bond_distance
_geom_bond_site_symmetry_2
Mo1 Mo6 3.2105(6) .
Mo1 O5 1.951(3) .
Mo1 O10 1.699(3) .
Mo1 O11 1.953(3) .
Mo1 O14 1.754(3) .
Mo1 O21 2.388(3) .
Mo1 O23 2.117(3) .
Mo2 O5 2.321(3) .
Mo2 O7 1.892(3) .
Mo2 O12 1.991(3) .
Mo2 O13 1.708(3) .
Mo2 O21 2.333(3) .
Mo2 O25 1.699(3) .
Mo3 O8 1.951(3) .
Mo3 O12 1.948(3) .
Mo3 O15 1.737(4) .
Mo3 O19 1.692(3) .
Mo3 O21 2.158(3) .
Mo3 O23 2.358(3) .
Mo4 O2 1.711(3) .
Mo4 O3 1.705(3) .
Mo4 O4 1.924(3) .
Mo4 O7 1.930(3) .
Mo4 O14 2.276(3) .
Mo4 O21 2.398(3) .
Mo5 O4 1.906(3) .
Mo5 O8 1.971(3) .
Mo5 O9 1.715(4) .
Mo5 O11 2.346(3) .
Mo5 O21 2.344(3) .
Mo5 O26 1.694(4) .
Mo6 O6 1.886(3) .
Mo6 O8 2.366(3) .
Mo6 O11 1.997(3) .
Mo6 O17 1.707(4) .
Mo6 O23 2.304(3) .
Mo6 O24 1.703(4) .
Mo7 O5 2.006(3) .
Mo7 O12 2.318(3) .
Mo7 O16 1.886(3) .
Mo7 O18 1.708(3) .
Mo7 O22 1.693(4) .
Mo7 O23 2.343(3) .
Mo8 O1 1.693(4) .
Mo8 O6 1.918(4) .
Mo8 O15 2.286(4) .
Mo8 O16 1.929(4) .
Mo8 O20 1.706(4) .
O27 H27A 0.850(10) .
O27 H27B 0.849(10) .
N1 C1 1.378(7) .
N1 C3 1.314(7) .
N1 C16 1.456(7) .
N2 C2 1.377(6) .
N2 C3 1.343(7) .
N2 C4 1.461(7) .
N3 C11 1.470(8) .
N3 C12 1.321(7) .
N3 C13 1.385(7) .
N4 C12 1.329(7) .
N4 C14 1.386(7) .
N4 C15 1.454(8) .
N5 C17 1.366(8) .
N5 C19 1.293(7) .
N5 C24 1.465(8) .
N6 C18 1.381(7) .
N6 C19 1.310(7) .
N6 C20 1.489(8) .
C1 H1 0.9300 .
C1 C2 1.341(8) .
C2 H2 0.9300 .
C3 H3 0.9300 .
C4 H4A 0.9700 .
C4 H4B 0.9700 .
C4 C5 1.537(11) .
C5 H5A 0.9700 .
C5 H5B 0.9700 .
C5 C6 1.382(10) .
C6 H6A 0.9700 .
C6 H6B 0.9700 .
C6 C7 1.573(12) .
C7 H7A 0.9700 .
C7 H7B 0.9700 .
C7 C8 1.417(11) .
C8 H8A 0.9700 .
C8 H8B 0.9700 .
C8 C9 1.521(12) .
C9 H9A 0.9700 .
C9 H9B 0.9700 .
C9 C10 1.491(10) .
C10 H10A 0.9700 .
C10 H10B 0.9700 .
C10 C11 1.515(10) .
C11 H11A 0.9700 .
C11 H11B 0.9700 .
C12 H12 0.9300 .
C13 H13 0.9300 .
C13 C14 1.327(9) .
C14 H14 0.9300 .
C15 H15A 0.9600 .
C15 H15B 0.9600 .
C15 H15C 0.9600 .
C16 H16A 0.9600 .
C16 H16B 0.9600 .
C16 H16C 0.9600 .
C17 H17 0.9300 .
C17 C18 1.312(9) .
C18 H18 0.9300 .
C19 H19 0.9300 .
C20 H20A 0.9700 .
C20 H20B 0.9700 .
C20 C21 1.454(10) .
C21 H21A 0.9700 .
C21 H21B 0.9700 .
C21 C22 1.514(11) .
C22 H22A 0.9700 .
C22 H22B 0.9700 .
C22 C23 1.520(10) .
C23 C23 1.563(14) 2_675
C23 H23A 0.9700 .
C23 H23B 0.9700 .
C24 H24A 0.9600 .
C24 H24B 0.9600 .
C24 H24C 0.9600 .

loop_
_geom_torsion_atom_site_label_1
_geom_torsion_atom_site_label_2
_geom_torsion_atom_site_label_3
_geom_torsion_atom_site_label_4
_geom_torsion
_geom_torsion_site_symmetry_1
_geom_torsion_site_symmetry_2
_geom_torsion_site_symmetry_3
_geom_torsion_site_symmetry_4
Mo1 Mo6 O6 Mo8 -19.7(3) . . . .
Mo1 Mo6 O8 Mo3 -56.86(12) . . . .
Mo1 Mo6 O8 Mo5 61.03(11) . . . .
Mo1 Mo6 O11 Mo5 -118.2(2) . . . .
Mo1 Mo6 O23 Mo3 106.32(16) . . . .
Mo1 Mo6 O23 Mo7 -107.6(5) . . . .
Mo6 Mo1 O5 Mo2 -90.34(14) . . . .
Mo6 Mo1 O5 Mo7 23.50(18) . . . .
Mo6 Mo1 O11 Mo5 113.1(2) . . . .
Mo6 Mo1 O14 Mo4 75.7(2) . . . .
Mo6 Mo1 O21 Mo2 139.32(9) . . . .
Mo6 Mo1 O21 Mo3 46.03(10) . . . .
Mo6 Mo1 O21 Mo4 -133.87(8) . . . .
Mo6 Mo1 O21 Mo5 -47.08(9) . . . .
Mo6 Mo1 O23 Mo3 -99.78(15) . . . .
Mo6 Mo1 O23 Mo7 162.59(17) . . . .
O1 Mo8 O6 Mo6 -179.7(2) . . . .
O1 Mo8 O15 Mo3 -179.9(2) . . . .
O1 Mo8 O16 Mo7 178.4(2) . . . .
O2 Mo4 O4 Mo5 -70.4(2) . . . .
O2 Mo4 O7 Mo2 71.8(2) . . . .
O2 Mo4 O14 Mo1 3.5(6) . . . .
O2 Mo4 O21 Mo1 -179.02(14) . . . .
O2 Mo4 O21 Mo2 -82.77(15) . . . .
O2 Mo4 O21 Mo3 1.4(6) . . . .
O2 Mo4 O21 Mo5 83.79(15) . . . .
O3 Mo4 O4 Mo5 -177.78(19) . . . .
O3 Mo4 O7 Mo2 178.67(19) . . . .
O3 Mo4 O14 Mo1 179.8(2) . . . .
O3 Mo4 O21 Mo1 -0.8(5) . . . .
O3 Mo4 O21 Mo2 95.5(5) . . . .
O3 Mo4 O21 Mo3 179.6(5) . . . .
O3 Mo4 O21 Mo5 -98.0(5) . . . .
O4 Mo4 O7 Mo2 -47.1(3) . . . .
O4 Mo4 O14 Mo1 -78.25(19) . . . .
O4 Mo4 O21 Mo1 82.41(13) . . . .
O4 Mo4 O21 Mo2 178.67(13) . . . .
O4 Mo4 O21 Mo3 -97.2(6) . . . .
O4 Mo4 O21 Mo5 -14.78(12) . . . .
O4 Mo5 O8 Mo3 50.6(3) . . . .
O4 Mo5 O8 Mo6 -66.6(3) . . . .
O4 Mo5 O11 Mo1 65.42(16) . . . .
O4 Mo5 O11 Mo6 -178.10(15) . . . .
O4 Mo5 O21 Mo1 -76.90(14) . . . .
O4 Mo5 O21 Mo2 77.9(6) . . . .
O4 Mo5 O21 Mo3 179.51(15) . . . .
O4 Mo5 O21 Mo4 14.81(12) . . . .
O5 Mo1 Mo6 O6 -3.43(18) . . . .
O5 Mo1 Mo6 O8 73.04(14) . . . .
O5 Mo1 Mo6 O11 146.6(2) . . . .
O5 Mo1 Mo6 O17 -105.56(17) . . . .
O5 Mo1 Mo6 O23 -1.00(16) . . . .
O5 Mo1 Mo6 O24 146.4(2) . . . .
O5 Mo1 O11 Mo5 49.1(3) . . . .
O5 Mo1 O11 Mo6 -64.0(3) . . . .
O5 Mo1 O14 Mo4 -76.28(18) . . . .
O5 Mo1 O21 Mo2 12.74(12) . . . .
O5 Mo1 O21 Mo3 -80.55(14) . . . .
O5 Mo1 O21 Mo4 99.56(13) . . . .
O5 Mo1 O21 Mo5 -173.66(14) . . . .
O5 Mo1 O23 Mo3 79.38(14) . . . .
O5 Mo1 O23 Mo6 179.16(14) . . . .
O5 Mo1 O23 Mo7 -18.25(12) . . . .
O5 Mo2 O7 Mo4 92.82(18) . . . .
O5 Mo2 O12 Mo3 -97.25(16) . . . .
O5 Mo2 O12 Mo7 21.36(11) . . . .
O5 Mo2 O21 Mo1 -10.96(10) . . . .
O5 Mo2 O21 Mo3 92.63(13) . . . .
O5 Mo2 O21 Mo4 -102.73(11) . . . .
O5 Mo2 O21 Mo5 -165.8(6) . . . .
O5 Mo7 O12 Mo2 -24.95(13) . . . .
O5 Mo7 O12 Mo3 93.25(16) . . . .
O5 Mo7 O16 Mo8 53.5(4) . . . .
O5 Mo7 O23 Mo1 18.26(12) . . . .
O5 Mo7 O23 Mo3 -87.81(13) . . . .
O5 Mo7 O23 Mo6 125.9(5) . . . .
O6 Mo6 O8 Mo3 64.78(17) . . . .
O6 Mo6 O8 Mo5 -177.33(16) . . . .
O6 Mo6 O11 Mo1 52.6(3) . . . .
O6 Mo6 O11 Mo5 -65.6(3) . . . .
O6 Mo6 O23 Mo1 177.84(16) . . . .
O6 Mo6 O23 Mo3 -75.85(15) . . . .
O6 Mo6 O23 Mo7 70.2(5) . . . .
O6 Mo8 O15 Mo3 -76.2(2) . . . .
O6 Mo8 O16 Mo7 -43.3(3) . . . .
O7 Mo2 O5 Mo1 -64.04(16) . . . .
O7 Mo2 O5 Mo7 178.81(15) . . . .
O7 Mo2 O12 Mo3 -50.7(3) . . . .
O7 Mo2 O12 Mo7 67.9(3) . . . .
O7 Mo2 O21 Mo1 77.60(14) . . . .
O7 Mo2 O21 Mo3 -178.82(14) . . . .
O7 Mo2 O21 Mo4 -14.17(12) . . . .
O7 Mo2 O21 Mo5 -77.3(6) . . . .
O7 Mo4 O4 Mo5 48.1(3) . . . .
O7 Mo4 O14 Mo1 78.18(19) . . . .
O7 Mo4 O21 Mo1 -82.23(13) . . . .
O7 Mo4 O21 Mo2 14.02(12) . . . .
O7 Mo4 O21 Mo3 98.1(6) . . . .
O7 Mo4 O21 Mo5 -179.42(13) . . . .
O8 Mo3 O12 Mo2 62.8(3) . . . .
O8 Mo3 O12 Mo7 -52.1(3) . . . .
O8 Mo3 O15 Mo8 77.6(2) . . . .
O8 Mo3 O21 Mo1 -80.80(14) . . . .
O8 Mo3 O21 Mo2 -177.76(14) . . . .
O8 Mo3 O21 Mo4 98.8(6) . . . .
O8 Mo3 O21 Mo5 17.02(13) . . . .
O8 Mo3 O23 Mo1 81.85(15) . . . .
O8 Mo3 O23 Mo6 -13.78(13) . . . .
O8 Mo3 O23 Mo7 176.37(15) . . . .
O8 Mo5 O4 Mo4 -50.4(3) . . . .
O8 Mo5 O11 Mo1 -91.00(17) . . . .
O8 Mo5 O11 Mo6 25.48(14) . . . .
O8 Mo5 O21 Mo1 86.38(14) . . . .
O8 Mo5 O21 Mo2 -118.8(6) . . . .
O8 Mo5 O21 Mo3 -17.21(12) . . . .
O8 Mo5 O21 Mo4 178.08(13) . . . .
O8 Mo6 O6 Mo8 -93.3(2) . . . .
O8 Mo6 O11 Mo1 97.05(16) . . . .
O8 Mo6 O11 Mo5 -21.10(11) . . . .
O8 Mo6 O23 Mo1 -94.62(13) . . . .
O8 Mo6 O23 Mo3 11.69(11) . . . .
O8 Mo6 O23 Mo7 157.8(5) . . . .
O9 Mo5 O4 Mo4 71.9(2) . . . .
O9 Mo5 O8 Mo3 -72.7(2) . . . .
O9 Mo5 O8 Mo6 170.11(16) . . . .
O9 Mo5 O11 Mo1 -42.6(7) . . . .
O9 Mo5 O11 Mo6 73.9(6) . . . .
O9 Mo5 O21 Mo1 -177.51(15) . . . .
O9 Mo5 O21 Mo2 -22.7(6) . . . .
O9 Mo5 O21 Mo3 78.90(16) . . . .
O9 Mo5 O21 Mo4 -85.80(15) . . . .
O10 Mo1 Mo6 O6 100.81(18) . . . .
O10 Mo1 Mo6 O8 177.28(14) . . . .
O10 Mo1 Mo6 O11 -109.2(2) . . . .
O10 Mo1 Mo6 O17 -1.31(16) . . . .
O10 Mo1 Mo6 O23 103.25(17) . . . .
O10 Mo1 Mo6 O24 -109.3(2) . . . .
O10 Mo1 O5 Mo2 171.64(16) . . . .
O10 Mo1 O5 Mo7 -74.52(18) . . . .
O10 Mo1 O11 Mo5 -172.70(16) . . . .
O10 Mo1 O11 Mo6 74.16(18) . . . .
O10 Mo1 O14 Mo4 179.41(17) . . . .
O10 Mo1 O21 Mo2 99.5(16) . . . .
O10 Mo1 O21 Mo3 6.2(16) . . . .
O10 Mo1 O21 Mo4 -173.7(15) . . . .
O10 Mo1 O21 Mo5 -86.9(16) . . . .
O10 Mo1 O23 Mo3 179.70(15) . . . .
O10 Mo1 O23 Mo6 -80.52(15) . . . .
O10 Mo1 O23 Mo7 82.07(15) . . . .
O11 Mo1 Mo6 O6 -150.0(2) . . . .
O11 Mo1 Mo6 O8 -73.53(18) . . . .
O11 Mo1 Mo6 O17 107.9(2) . . . .
O11 Mo1 Mo6 O23 -147.6(2) . . . .
O11 Mo1 Mo6 O24 -0.1(2) . . . .
O11 Mo1 O5 Mo2 -50.3(3) . . . .
O11 Mo1 O5 Mo7 63.5(3) . . . .
O11 Mo1 O14 Mo4 76.33(18) . . . .
O11 Mo1 O21 Mo2 174.76(14) . . . .
O11 Mo1 O21 Mo3 81.47(14) . . . .
O11 Mo1 O21 Mo4 -98.43(13) . . . .
O11 Mo1 O21 Mo5 -11.64(12) . . . .
O11 Mo1 O23 Mo3 -80.95(14) . . . .
O11 Mo1 O23 Mo6 18.84(13) . . . .
O11 Mo1 O23 Mo7 -178.58(14) . . . .
O11 Mo5 O4 Mo4 -93.41(19) . . . .
O11 Mo5 O8 Mo3 95.88(17) . . . .
O11 Mo5 O8 Mo6 -21.29(12) . . . .
O11 Mo5 O21 Mo1 9.96(11) . . . .
O11 Mo5 O21 Mo2 164.8(6) . . . .
O11 Mo5 O21 Mo3 -93.63(13) . . . .
O11 Mo5 O21 Mo4 101.67(11) . . . .
O11 Mo6 O6 Mo8 -51.4(4) . . . .
O11 Mo6 O8 Mo3 -92.50(17) . . . .
O11 Mo6 O8 Mo5 25.39(14) . . . .
O11 Mo6 O23 Mo1 -18.87(12) . . . .
O11 Mo6 O23 Mo3 87.45(14) . . . .
O11 Mo6 O23 Mo7 -126.5(5) . . . .
O12 Mo2 O5 Mo1 92.33(17) . . . .
O12 Mo2 O5 Mo7 -24.81(14) . . . .
O12 Mo2 O7 Mo4 49.1(3) . . . .
O12 Mo2 O21 Mo1 -86.09(13) . . . .
O12 Mo2 O21 Mo3 17.50(12) . . . .
O12 Mo2 O21 Mo4 -177.86(13) . . . .
O12 Mo2 O21 Mo5 119.0(6) . . . .
O12 Mo3 O8 Mo5 -62.7(3) . . . .
O12 Mo3 O8 Mo6 50.7(3) . . . .
O12 Mo3 O15 Mo8 -75.3(2) . . . .
O12 Mo3 O21 Mo1 79.45(14) . . . .
O12 Mo3 O21 Mo2 -17.50(12) . . . .
O12 Mo3 O21 Mo4 -100.9(6) . . . .
O12 Mo3 O21 Mo5 177.28(14) . . . .
O12 Mo3 O23 Mo1 -80.14(15) . . . .
O12 Mo3 O23 Mo6 -175.77(15) . . . .
O12 Mo3 O23 Mo7 14.38(12) . . . .
O12 Mo7 O5 Mo1 -96.95(16) . . . .
O12 Mo7 O5 Mo2 21.15(12) . . . .
O12 Mo7 O16 Mo8 95.2(2) . . . .
O12 Mo7 O23 Mo1 93.64(13) . . . .
O12 Mo7 O23 Mo3 -12.42(11) . . . .
O12 Mo7 O23 Mo6 -158.7(5) . . . .
O13 Mo2 O5 Mo1 45.6(5) . . . .
O13 Mo2 O5 Mo7 -71.6(5) . . . .
O13 Mo2 O7 Mo4 -70.6(2) . . . .
O13 Mo2 O12 Mo3 70.13(18) . . . .
O13 Mo2 O12 Mo7 -171.27(14) . . . .
O13 Mo2 O21 Mo1 177.94(15) . . . .
O13 Mo2 O21 Mo3 -78.47(15) . . . .
O13 Mo2 O21 Mo4 86.18(14) . . . .
O13 Mo2 O21 Mo5 23.1(6) . . . .
O14 Mo1 Mo6 O6 -149.0(2) . . . .
O14 Mo1 Mo6 O8 -72.50(16) . . . .
O14 Mo1 Mo6 O11 1.0(2) . . . .
O14 Mo1 Mo6 O17 108.91(19) . . . .
O14 Mo1 Mo6 O23 -146.53(19) . . . .
O14 Mo1 Mo6 O24 0.9(2) . . . .
O14 Mo1 O5 Mo2 64.61(17) . . . .
O14 Mo1 O5 Mo7 178.45(15) . . . .
O14 Mo1 O11 Mo5 -66.09(16) . . . .
O14 Mo1 O11 Mo6 -179.23(15) . . . .
O14 Mo1 O21 Mo2 -86.81(14) . . . .
O14 Mo1 O21 Mo3 179.90(16) . . . .
O14 Mo1 O21 Mo4 0.00(13) . . . .
O14 Mo1 O21 Mo5 86.79(14) . . . .
O14 Mo1 O23 Mo3 -3.1(4) . . . .
O14 Mo1 O23 Mo6 96.7(3) . . . .
O14 Mo1 O23 Mo7 -100.7(3) . . . .
O14 Mo4 O4 Mo5 93.41(19) . . . .
O14 Mo4 O7 Mo2 -92.48(19) . . . .
O14 Mo4 O21 Mo1 0.00(10) . . . .
O14 Mo4 O21 Mo2 96.25(12) . . . .
O14 Mo4 O21 Mo3 -179.6(6) . . . .
O14 Mo4 O21 Mo5 -97.19(12) . . . .
O15 Mo3 O8 Mo5 -179.63(16) . . . .
O15 Mo3 O8 Mo6 -66.24(17) . . . .
O15 Mo3 O12 Mo2 179.41(16) . . . .
O15 Mo3 O12 Mo7 64.53(17) . . . .
O15 Mo3 O21 Mo1 -2.9(4) . . . .
O15 Mo3 O21 Mo2 -99.9(4) . . . .
O15 Mo3 O21 Mo4 176.7(5) . . . .
O15 Mo3 O21 Mo5 94.9(4) . . . .
O15 Mo3 O23 Mo1 -179.96(17) . . . .
O15 Mo3 O23 Mo6 84.41(15) . . . .
O15 Mo3 O23 Mo7 -85.44(15) . . . .
O15 Mo8 O6 Mo6 91.0(2) . . . .
O15 Mo8 O16 Mo7 -92.9(2) . . . .
O16 Mo7 O5 Mo1 -52.6(3) . . . .
O16 Mo7 O5 Mo2 65.5(3) . . . .
O16 Mo7 O12 Mo2 178.25(15) . . . .
O16 Mo7 O12 Mo3 -63.55(17) . . . .
O16 Mo7 O23 Mo1 -179.14(15) . . . .
O16 Mo7 O23 Mo3 74.79(14) . . . .
O16 Mo7 O23 Mo6 -71.5(5) . . . .
O16 Mo8 O6 Mo6 41.7(4) . . . .
O16 Mo8 O15 Mo3 75.0(2) . . . .
O17 Mo6 O6 Mo8 73.6(2) . . . .
O17 Mo6 O8 Mo3 -51.2(7) . . . .
O17 Mo6 O8 Mo5 66.7(6) . . . .
O17 Mo6 O11 Mo1 -73.50(19) . . . .
O17 Mo6 O11 Mo5 168.35(15) . . . .
O17 Mo6 O23 Mo1 76.93(17) . . . .
O17 Mo6 O23 Mo3 -176.76(16) . . . .
O17 Mo6 O23 Mo7 -30.7(5) . . . .
O18 Mo7 O5 Mo1 69.74(19) . . . .
O18 Mo7 O5 Mo2 -172.16(15) . . . .
O18 Mo7 O12 Mo2 -73.2(5) . . . .
O18 Mo7 O12 Mo3 45.0(6) . . . .
O18 Mo7 O16 Mo8 -67.6(2) . . . .
O18 Mo7 O23 Mo1 -77.82(16) . . . .
O18 Mo7 O23 Mo3 176.11(15) . . . .
O18 Mo7 O23 Mo6 29.9(5) . . . .
O19 Mo3 O8 Mo5 73.37(19) . . . .
O19 Mo3 O8 Mo6 -173.24(16) . . . .
O19 Mo3 O12 Mo2 -73.12(19) . . . .
O19 Mo3 O12 Mo7 172.00(16) . . . .
O19 Mo3 O15 Mo8 -179.30(18) . . . .
O19 Mo3 O21 Mo1 179.56(15) . . . .
O19 Mo3 O21 Mo2 82.61(15) . . . .
O19 Mo3 O21 Mo4 -0.8(6) . . . .
O19 Mo3 O21 Mo5 -82.61(15) . . . .
O19 Mo3 O23 Mo1 3.4(12) . . . .
O19 Mo3 O23 Mo6 -92.2(12) . . . .
O19 Mo3 O23 Mo7 97.9(12) . . . .
O20 Mo8 O6 Mo6 -72.2(3) . . . .
O20 Mo8 O15 Mo3 4.6(7) . . . .
O20 Mo8 O16 Mo7 71.2(2) . . . .
O21 Mo1 Mo6 O6 -75.89(16) . . . .
O21 Mo1 Mo6 O8 0.58(11) . . . .
O21 Mo1 Mo6 O11 74.11(18) . . . .
O21 Mo1 Mo6 O17 -178.01(15) . . . .
O21 Mo1 Mo6 O23 -73.45(15) . . . .
O21 Mo1 Mo6 O24 74.0(2) . . . .
O21 Mo1 O5 Mo2 -13.61(13) . . . .
O21 Mo1 O5 Mo7 100.22(15) . . . .
O21 Mo1 O11 Mo5 12.38(13) . . . .
O21 Mo1 O11 Mo6 -100.76(15) . . . .
O21 Mo1 O14 Mo4 0.00(15) . . . .
O21 Mo1 O23 Mo3 -0.79(11) . . . .
O21 Mo1 O23 Mo6 99.00(12) . . . .
O21 Mo1 O23 Mo7 -98.42(12) . . . .
O21 Mo2 O5 Mo1 14.31(13) . . . .
O21 Mo2 O5 Mo7 -102.83(15) . . . .
O21 Mo2 O7 Mo4 19.78(17) . . . .
O21 Mo2 O12 Mo3 -20.74(14) . . . .
O21 Mo2 O12 Mo7 97.87(13) . . . .
O21 Mo3 O8 Mo5 -21.82(15) . . . .
O21 Mo3 O8 Mo6 91.57(15) . . . .
O21 Mo3 O12 Mo2 22.00(15) . . . .
O21 Mo3 O12 Mo7 -92.88(15) . . . .
O21 Mo3 O15 Mo8 3.2(5) . . . .
O21 Mo3 O23 Mo1 0.87(12) . . . .
O21 Mo3 O23 Mo6 -94.76(13) . . . .
O21 Mo3 O23 Mo7 95.39(13) . . . .
O21 Mo4 O4 Mo5 20.42(17) . . . .
O21 Mo4 O7 Mo2 -19.42(17) . . . .
O21 Mo4 O14 Mo1 0.00(16) . . . .
O21 Mo5 O4 Mo4 -20.75(17) . . . .
O21 Mo5 O8 Mo3 20.45(14) . . . .
O21 Mo5 O8 Mo6 -96.72(13) . . . .
O21 Mo5 O11 Mo1 -12.99(13) . . . .
O21 Mo5 O11 Mo6 103.49(14) . . . .
O22 Mo7 O5 Mo1 176.27(16) . . . .
O22 Mo7 O5 Mo2 -65.63(17) . . . .
O22 Mo7 O12 Mo2 75.93(17) . . . .
O22 Mo7 O12 Mo3 -165.87(18) . . . .
O22 Mo7 O16 Mo8 -175.8(2) . . . .
O22 Mo7 O23 Mo1 87.6(5) . . . .
O22 Mo7 O23 Mo3 -18.5(5) . . . .
O22 Mo7 O23 Mo6 -164.7(5) . . . .
O23 Mo1 Mo6 O6 -2.43(18) . . . .
O23 Mo1 Mo6 O8 74.04(15) . . . .
O23 Mo1 Mo6 O11 147.6(2) . . . .
O23 Mo1 Mo6 O17 -104.56(18) . . . .
O23 Mo1 Mo6 O24 147.4(2) . . . .
O23 Mo1 O5 Mo2 -91.07(15) . . . .
O23 Mo1 O5 Mo7 22.77(15) . . . .
O23 Mo1 O11 Mo5 90.00(15) . . . .
O23 Mo1 O11 Mo6 -23.13(15) . . . .
O23 Mo1 O14 Mo4 2.2(5) . . . .
O23 Mo1 O21 Mo2 94.14(13) . . . .
O23 Mo1 O21 Mo3 0.85(12) . . . .
O23 Mo1 O21 Mo4 -179.04(13) . . . .
O23 Mo1 O21 Mo5 -92.26(13) . . . .
O23 Mo3 O8 Mo5 -99.31(16) . . . .
O23 Mo3 O8 Mo6 14.08(13) . . . .
O23 Mo3 O12 Mo2 99.44(15) . . . .
O23 Mo3 O12 Mo7 -15.44(13) . . . .
O23 Mo3 O15 Mo8 1.15(17) . . . .
O23 Mo3 O21 Mo1 -0.77(11) . . . .
O23 Mo3 O21 Mo2 -97.72(12) . . . .
O23 Mo3 O21 Mo4 178.8(6) . . . .
O23 Mo3 O21 Mo5 97.06(12) . . . .
O23 Mo6 O6 Mo8 -21.3(2) . . . .
O23 Mo6 O8 Mo3 -14.89(14) . . . .
O23 Mo6 O8 Mo5 103.00(15) . . . .
O23 Mo6 O11 Mo1 21.69(14) . . . .
O23 Mo6 O11 Mo5 -96.47(13) . . . .
O23 Mo7 O5 Mo1 -21.08(13) . . . .
O23 Mo7 O5 Mo2 97.02(13) . . . .
O23 Mo7 O12 Mo2 -102.17(14) . . . .
O23 Mo7 O12 Mo3 16.03(13) . . . .
O23 Mo7 O16 Mo8 22.84(19) . . . .
O24 Mo6 O6 Mo8 -178.6(2) . . . .
O24 Mo6 O8 Mo3 165.79(19) . . . .
O24 Mo6 O8 Mo5 -76.33(17) . . . .
O24 Mo6 O11 Mo1 179.90(16) . . . .
O24 Mo6 O11 Mo5 61.74(17) . . . .
O24 Mo6 O23 Mo1 -92.8(4) . . . .
O24 Mo6 O23 Mo3 13.5(4) . . . .
O24 Mo6 O23 Mo7 159.5(4) . . . .
O25 Mo2 O5 Mo1 -164.37(18) . . . .
O25 Mo2 O5 Mo7 78.48(17) . . . .
O25 Mo2 O7 Mo4 -177.93(19) . . . .
O25 Mo2 O12 Mo3 176.91(16) . . . .
O25 Mo2 O12 Mo7 -64.49(18) . . . .
O25 Mo2 O21 Mo1 -6.6(6) . . . .
O25 Mo2 O21 Mo3 97.0(5) . . . .
O25 Mo2 O21 Mo4 -98.4(5) . . . .
O25 Mo2 O21 Mo5 -161.5(5) . . . .
O26 Mo5 O4 Mo4 179.72(19) . . . .
O26 Mo5 O8 Mo3 -179.76(16) . . . .
O26 Mo5 O8 Mo6 63.06(18) . . . .
O26 Mo5 O11 Mo1 166.25(18) . . . .
O26 Mo5 O11 Mo6 -77.27(17) . . . .
O26 Mo5 O21 Mo1 7.8(5) . . . .
O26 Mo5 O21 Mo2 162.6(5) . . . .
O26 Mo5 O21 Mo3 -95.8(4) . . . .
O26 Mo5 O21 Mo4 99.5(4) . . . .
N1 C1 C2 N2 0.9(7) . . . .
N2 C4 C5 C6 69.2(10) . . . .
N3 C13 C14 N4 0.9(8) . . . .
N5 C17 C18 N6 0.3(8) . . . .
N6 C20 C21 C22 -73.9(10) . . . .
C1 N1 C3 N2 -0.8(7) . . . .
C2 N2 C3 N1 1.4(7) . . . .
C2 N2 C4 C5 -81.8(9) . . . .
C3 N1 C1 C2 -0.1(7) . . . .
C3 N2 C2 C1 -1.4(7) . . . .
C3 N2 C4 C5 99.7(8) . . . .
C4 N2 C2 C1 179.9(6) . . . .
C4 N2 C3 N1 -179.9(6) . . . .
C4 C5 C6 C7 169.5(8) . . . .
C5 C6 C7 C8 166.5(9) . . . .
C6 C7 C8 C9 172.2(8) . . . .
C7 C8 C9 C10 56.5(13) . . . .
C8 C9 C10 C11 171.4(8) . . . .
C9 C10 C11 N3 173.9(6) . . . .
C11 N3 C12 N4 -176.6(5) . . . .
C11 N3 C13 C14 176.2(6) . . . .
C12 N3 C11 C10 105.3(8) . . . .
C12 N3 C13 C14 -0.6(8) . . . .
C12 N4 C14 C13 -0.8(8) . . . .
C13 N3 C11 C10 -70.9(8) . . . .
C13 N3 C12 N4 0.1(7) . . . .
C14 N4 C12 N3 0.4(7) . . . .
C15 N4 C12 N3 179.2(6) . . . .
C15 N4 C14 C13 -179.6(7) . . . .
C16 N1 C1 C2 -179.4(6) . . . .
C16 N1 C3 N2 178.6(6) . . . .
C17 N5 C19 N6 1.4(7) . . . .
C18 N6 C19 N5 -1.3(8) . . . .
C18 N6 C20 C21 -99.4(9) . . . .
C19 N5 C17 C18 -1.0(8) . . . .
C19 N6 C18 C17 0.6(8) . . . .
C19 N6 C20 C21 86.1(10) . . . .
C20 N6 C18 C17 -174.7(7) . . . .
C20 N6 C19 N5 174.1(6) . . . .
C20 C21 C22 C23 -65.2(10) . . . .
C21 C22 C23 C23 -173.9(7) . . . 2_675
C24 N5 C17 C18 -179.2(6) . . . .
C24 N5 C19 N6 179.6(6) . . . .
